data_7102895
loop_
_publ_author_name
'Laungani, Andy Ch'
'Breit, Bernhard'

_publ_section_title
;
 Supramolecular PhanePhos-analogous ligands through hydrogen-bonding
 for asymmetric hydrogenation.
;
_journal_issue 7
_journal_name_full 'Chemical communications (Cambridge, England)'
_journal_page_first 844
_journal_page_last 846
_journal_paper_doi 10.1039/b716529c
_journal_year 2008
_chemical_absolute_configuration syn
_chemical_formula_sum 'C148 H196 Cl4 N8 O34 P4 Pt2'
_chemical_formula_weight 3286.99
_chemical_name_systematic
;
?
;
_space_group_IT_number 4
_symmetry_cell_setting monoclinic
_symmetry_space_group_name_Hall 'P 2yb'
_symmetry_space_group_name_H-M 'P 1 21 1'
_atom_sites_solution_hydrogens geom
_atom_sites_solution_primary direct
_atom_sites_solution_secondary difmap
_audit_creation_method SHELXL-97
_cell_angle_alpha 90.00
_cell_angle_beta 90.0210(10)
_cell_angle_gamma 90.00
_cell_formula_units_Z 2
_cell_length_a 17.0141(3)
_cell_length_b 25.7458(4)
_cell_length_c 17.7497(3)
_cell_measurement_temperature 103(2)
_cell_volume 7775.1(2)
_computing_cell_refinement 'APEX2 (Bruker, 2005)'
_computing_data_collection 'APEX2 (Bruker, 2005)'
_computing_data_reduction 'SHELXTL (Bruker, 2001)'
_computing_molecular_graphics 'SHELXTL (Bruker, 2001)'
_computing_publication_material 'SHELXTL (Bruker, 2001)'
_computing_structure_refinement 'SHELXTL (Bruker, 2001)'
_computing_structure_solution 'SHELXTL (Bruker, 2001)'
_diffrn_ambient_temperature 103(2)
_diffrn_detector_area_resol_mean 'frames each covering 0.5\% in\w'
_diffrn_measured_fraction_theta_full 0.999
_diffrn_measured_fraction_theta_max 0.999
_diffrn_measurement_device_type 'CCD area detector'
_diffrn_measurement_method 'APEX2 (Bruker, 2005)'
_diffrn_radiation_monochromator graphite
_diffrn_radiation_source 'fine-focus sealed tube'
_diffrn_radiation_type MoK\a
_diffrn_radiation_wavelength 0.71073
_diffrn_reflns_av_R_equivalents 0.0613
_diffrn_reflns_av_sigmaI/netI 0.0580
_diffrn_reflns_limit_h_max 22
_diffrn_reflns_limit_h_min -22
_diffrn_reflns_limit_k_max 33
_diffrn_reflns_limit_k_min -33
_diffrn_reflns_limit_l_max 23
_diffrn_reflns_limit_l_min -23
_diffrn_reflns_number 174221
_diffrn_reflns_theta_full 27.54
_diffrn_reflns_theta_max 27.54
_diffrn_reflns_theta_min 0.79
_exptl_absorpt_coefficient_mu 1.982
_exptl_absorpt_correction_T_max 0.743
_exptl_absorpt_correction_T_min 0.506
_exptl_absorpt_correction_type multi-scan
_exptl_absorpt_process_details 'SADABS (Sheldrick, 1996)'
_exptl_crystal_colour Colourless
_exptl_crystal_density_diffrn 1.404
_exptl_crystal_density_method 'not measured'
_exptl_crystal_description Plate
_exptl_crystal_F_000 3392
_exptl_crystal_size_max 0.4
_exptl_crystal_size_mid 0.2
_exptl_crystal_size_min 0.15
_refine_diff_density_max 2.123
_refine_diff_density_min -0.579
_refine_diff_density_rms 0.097
_refine_ls_abs_structure_details 'Flack H D (1983), Acta Cryst. A39, 876-881'
_refine_ls_abs_structure_Flack -0.015(3)
_refine_ls_extinction_method none
_refine_ls_goodness_of_fit_ref 1.041
_refine_ls_hydrogen_treatment constr
_refine_ls_matrix_type full
_refine_ls_number_parameters 1836
_refine_ls_number_reflns 35741
_refine_ls_number_restraints 648
_refine_ls_restrained_S_all 1.040
_refine_ls_R_factor_all 0.0415
_refine_ls_R_factor_gt 0.0359
_refine_ls_shift/su_max 0.032
_refine_ls_shift/su_mean 0.001
_refine_ls_structure_factor_coef Fsqd
_refine_ls_weighting_details 'calc w=1/[\s^2^(Fo^2^)+(0.0415P)^2^+0.2783P] where P=(Fo^2^+2Fc^2^)/3'
_refine_ls_weighting_scheme calc
_refine_ls_wR_factor_gt 0.0795
_refine_ls_wR_factor_ref 0.0822
_reflns_number_gt 33331
_reflns_number_total 35741
_reflns_threshold_expression >2sigma(I)
_cod_data_source_file b716529c.txt
_cod_data_source_block al680_0m
_cod_depositor_comments
;
The following automatic conversions were performed:
'_symmetry_cell_setting' value 'Monoclinic' changed to 'monoclinic'
according to '/home/saulius/struct/CIF-dictionaries/cif_core.dic'
dictionary named 'cif_core.dic' version 2.4.1 from 2010-06-29.

Automatic conversion script
Id: cif_fix_enum 1527 2010-12-29 10:47:43Z saulius 
;
_cod_original_sg_symbol_H-M P21
_cod_database_code 7102895

loop_
_symmetry_equiv_pos_as_xyz
'x, y, z'
'-x, y+1/2, -z'

loop_
_atom_site_label
_atom_site_type_symbol
_atom_site_fract_x
_atom_site_fract_y
_atom_site_fract_z
_atom_site_U_iso_or_equiv
_atom_site_adp_type
_atom_site_occupancy
_atom_site_symmetry_multiplicity
_atom_site_calc_flag
_atom_site_refinement_flags
_atom_site_disorder_assembly
_atom_site_disorder_group
Pt1 Pt 0.488061(19) 0.559521(7) 0.309963(11) 0.02175(6) Uani 1 1 d U . .
P1 P 0.54987(12) 0.63372(8) 0.34473(9) 0.0214(4) Uani 1 1 d U . .
P2 P 0.38244(12) 0.56669(9) 0.38531(10) 0.0207(4) Uani 1 1 d U . .
Cl1 Cl 0.59832(12) 0.54755(8) 0.23101(9) 0.0299(5) Uani 1 1 d U . .
Cl2 Cl 0.44050(14) 0.48162(9) 0.26184(11) 0.0356(5) Uani 1 1 d U . .
C1 C 0.5445(5) 0.6807(3) 0.2677(4) 0.0244(14) Uani 1 1 d U . .
C2 C 0.5153(7) 0.6657(3) 0.1969(4) 0.0307(15) Uani 1 1 d U . .
H2 H 0.4993 0.6316 0.1889 0.037 Uiso 1 1 calc R . .
C3 C 0.5103(7) 0.7014(3) 0.1392(4) 0.0357(16) Uani 1 1 d U . .
H3 H 0.4913 0.6911 0.0924 0.043 Uiso 1 1 calc R . .
C4 C 0.5328(5) 0.7515(4) 0.1495(4) 0.040(2) Uani 1 1 d U . .
H4 H 0.5274 0.7756 0.1108 0.048 Uiso 1 1 calc R . .
C5 C 0.5656(6) 0.7671(4) 0.2218(5) 0.044(2) Uani 1 1 d U . .
H5 H 0.5842 0.8007 0.2285 0.053 Uiso 1 1 calc R . .
C6 C 0.5689(5) 0.7328(4) 0.2791(4) 0.0336(18) Uani 1 1 d U . .
H6 H 0.5872 0.7433 0.3261 0.040 Uiso 1 1 calc R . .
C7 C 0.6527(5) 0.6195(3) 0.3666(4) 0.0249(16) Uani 1 1 d U . .
C8 C 0.6741(5) 0.5769(3) 0.4074(5) 0.0345(18) Uani 1 1 d U . .
H8 H 0.6345 0.5537 0.4205 0.041 Uiso 1 1 calc R . .
C9 C 0.7467(5) 0.5656(4) 0.4302(4) 0.0340(18) Uani 1 1 d U . .
H9 H 0.7569 0.5361 0.4588 0.041 Uiso 1 1 calc R . .
C10 C 0.8070(6) 0.5995(4) 0.4099(5) 0.042(2) Uani 1 1 d U . .
H10 H 0.8585 0.5919 0.4236 0.050 Uiso 1 1 calc R . .
C11 C 0.7912(7) 0.6440(4) 0.3697(5) 0.048(2) Uani 1 1 d U . .
H11 H 0.8316 0.6663 0.3558 0.058 Uiso 1 1 calc R . .
C12 C 0.7117(5) 0.6552(4) 0.3497(5) 0.039(2) Uani 1 1 d U . .
H12 H 0.6994 0.6862 0.3256 0.047 Uiso 1 1 calc R . .
C13 C 0.5209(5) 0.6705(3) 0.4279(3) 0.0184(15) Uani 1 1 d U . .
C14 C 0.4631(4) 0.7098(3) 0.4226(3) 0.0184(13) Uani 1 1 d U . .
H14 H 0.4416 0.7182 0.3760 0.022 Uiso 1 1 calc R . .
C15 C 0.4383(5) 0.7359(3) 0.4872(4) 0.0263(18) Uani 1 1 d U . .
H15 H 0.3966 0.7591 0.4833 0.032 Uiso 1 1 calc R . .
C16 C 0.4726(4) 0.7288(3) 0.5550(4) 0.0212(15) Uani 1 1 d U . .
H16 H 0.4567 0.7481 0.5967 0.025 Uiso 1 1 calc R . .
C17 C 0.5335(5) 0.6913(3) 0.5614(3) 0.0219(14) Uani 1 1 d U . .
C18 C 0.5556(4) 0.6636(3) 0.4979(4) 0.0204(15) Uani 1 1 d U . .
H18 H 0.5956 0.6392 0.5024 0.024 Uiso 1 1 calc R . .
C19 C 0.5823(5) 0.6851(3) 0.6316(3) 0.0197(14) Uani 1 1 d U . .
C20 C 0.5992(5) 0.7031(3) 0.7649(4) 0.0231(15) Uani 1 1 d U . .
H20 H 0.6530 0.7128 0.7508 0.028 Uiso 1 1 calc R . .
C21 C 0.5692(5) 0.7449(3) 0.8178(4) 0.0243(17) Uani 1 1 d U . .
H21 H 0.5132 0.7380 0.8255 0.029 Uiso 1 1 calc R . .
C22 C 0.5751(6) 0.7996(4) 0.7815(4) 0.043(2) Uani 1 1 d U . .
H22A H 0.6290 0.8073 0.7704 0.064 Uiso 1 1 calc R . .
H22B H 0.5549 0.8251 0.8159 0.064 Uiso 1 1 calc R . .
H22C H 0.5449 0.8003 0.7358 0.064 Uiso 1 1 calc R . .
C23 C 0.6081(6) 0.7444(4) 0.8967(4) 0.032(2) Uani 1 1 d U . .
H23A H 0.5989 0.7115 0.9203 0.048 Uiso 1 1 calc R . .
H23B H 0.5858 0.7716 0.9270 0.048 Uiso 1 1 calc R . .
H23C H 0.6636 0.7500 0.8916 0.048 Uiso 1 1 calc R . .
C24 C 0.6034(5) 0.6487(3) 0.7989(4) 0.0196(15) Uani 1 1 d U . .
C25 C 0.6779(5) 0.5919(3) 0.8801(4) 0.0255(16) Uani 1 1 d U . .
H25 H 0.6732 0.5623 0.8457 0.031 Uiso 1 1 calc R . .
C26 C 0.7582(5) 0.5911(4) 0.9175(4) 0.0273(16) Uani 1 1 d U . .
H26A H 0.7975 0.6013 0.8816 0.041 Uiso 1 1 calc R . .
H26B H 0.7693 0.5567 0.9353 0.041 Uiso 1 1 calc R . .
H26C H 0.7585 0.6149 0.9592 0.041 Uiso 1 1 calc R . .
C27 C 0.6147(6) 0.5873(3) 0.9436(4) 0.0255(15) Uani 1 1 d U . .
C28 C 0.5551(5) 0.5231(3) 1.0224(4) 0.0411(19) Uani 1 1 d U . .
H28A H 0.5769 0.5351 1.0691 0.062 Uiso 1 1 calc R . .
H28B H 0.5484 0.4861 1.0243 0.062 Uiso 1 1 calc R . .
H28C H 0.5051 0.5394 1.0141 0.062 Uiso 1 1 calc R . .
N1 N 0.5526(4) 0.7027(3) 0.6955(3) 0.0218(12) Uani 1 1 d U . .
N2 N 0.6684(4) 0.6393(3) 0.8389(3) 0.0262(14) Uani 1 1 d U . .
O1 O 0.6506(3) 0.6656(2) 0.6263(3) 0.0266(12) Uani 1 1 d U . .
O2 O 0.5500(3) 0.6169(2) 0.7904(3) 0.0226(10) Uani 1 1 d U . .
O3 O 0.5783(4) 0.6209(2) 0.9690(3) 0.0316(13) Uani 1 1 d U . .
O4 O 0.6066(4) 0.5360(3) 0.9628(3) 0.0375(15) Uani 1 1 d U . .
C29 C 0.3182(5) 0.6213(3) 0.3676(4) 0.0224(16) Uani 1 1 d U . .
C30 C 0.3351(6) 0.6588(4) 0.3143(4) 0.0269(17) Uani 1 1 d U . .
H30 H 0.3785 0.6547 0.2830 0.032 Uiso 1 1 calc R . .
C31 C 0.2880(6) 0.7023(4) 0.3069(4) 0.034(2) Uani 1 1 d U . .
H31 H 0.3013 0.7278 0.2721 0.040 Uiso 1 1 calc R . .
C32 C 0.2207(6) 0.7084(4) 0.3513(4) 0.038(2) Uani 1 1 d U . .
H32 H 0.1888 0.7373 0.3441 0.046 Uiso 1 1 calc R . .
C33 C 0.2011(5) 0.6727(3) 0.4047(4) 0.0306(16) Uani 1 1 d U . .
H33 H 0.1571 0.6774 0.4351 0.037 Uiso 1 1 calc R . .
C34 C 0.2500(5) 0.6274(3) 0.4130(4) 0.0279(17) Uani 1 1 d U . .
H34 H 0.2370 0.6021 0.4481 0.033 Uiso 1 1 calc R . .
C35 C 0.3126(6) 0.5129(3) 0.3809(4) 0.0281(17) Uani 1 1 d U . .
C36 C 0.2547(6) 0.5131(4) 0.3269(5) 0.035(2) Uani 1 1 d U . .
H36 H 0.2493 0.5418 0.2956 0.041 Uiso 1 1 calc R . .
C37 C 0.2060(7) 0.4729(4) 0.3183(6) 0.049(2) Uani 1 1 d U . .
H37 H 0.1684 0.4731 0.2803 0.059 Uiso 1 1 calc R . .
C38 C 0.2122(8) 0.4305(5) 0.3671(7) 0.063(4) Uani 1 1 d U . .
H38 H 0.1755 0.4038 0.3646 0.076 Uiso 1 1 calc R . .
C39 C 0.2726(7) 0.4281(5) 0.4190(6) 0.064(4) Uani 1 1 d U . .
H39 H 0.2804 0.3988 0.4485 0.077 Uiso 1 1 calc R . .
C40 C 0.3205(7) 0.4707(4) 0.4251(6) 0.052(3) Uani 1 1 d U . .
H40 H 0.3601 0.4704 0.4613 0.062 Uiso 1 1 calc R . .
C41 C 0.4132(5) 0.5682(3) 0.4836(4) 0.0225(15) Uani 1 1 d U . .
C42 C 0.4795(5) 0.5373(3) 0.5036(4) 0.0250(15) Uani 1 1 d U . .
H42 H 0.5059 0.5180 0.4673 0.030 Uiso 1 1 calc R . .
C43 C 0.5037(6) 0.5366(3) 0.5774(3) 0.0257(14) Uani 1 1 d U . .
H43 H 0.5462 0.5157 0.5901 0.031 Uiso 1 1 calc R . .
C44 C 0.4693(5) 0.5643(4) 0.6321(3) 0.0288(16) Uani 1 1 d U . .
H44 H 0.4868 0.5616 0.6816 0.035 Uiso 1 1 calc R . .
C45 C 0.4058(5) 0.5977(3) 0.6133(3) 0.0180(14) Uani 1 1 d U . .
C46 C 0.3782(4) 0.5980(3) 0.5387(4) 0.0209(15) Uani 1 1 d U . .
H46 H 0.3354 0.6188 0.5263 0.025 Uiso 1 1 calc R . .
C47 C 0.3586(5) 0.6289(3) 0.6692(4) 0.0182(14) Uani 1 1 d U . .
C48 C 0.3491(5) 0.6625(3) 0.7964(4) 0.0162(14) Uani 1 1 d U . .
H48 H 0.2947 0.6501 0.7973 0.019 Uiso 1 1 calc R . .
C49 C 0.3868(5) 0.6505(3) 0.8735(4) 0.0229(16) Uani 1 1 d U . .
H49 H 0.4425 0.6600 0.8708 0.027 Uiso 1 1 calc R . .
C50 C 0.3817(7) 0.5923(4) 0.8882(5) 0.046(3) Uani 1 1 d U . .
H50A H 0.3281 0.5828 0.8980 0.069 Uiso 1 1 calc R . .
H50B H 0.4136 0.5835 0.9310 0.069 Uiso 1 1 calc R . .
H50C H 0.4003 0.5737 0.8448 0.069 Uiso 1 1 calc R . .
C51 C 0.3498(6) 0.6812(4) 0.9380(4) 0.035(2) Uani 1 1 d U . .
H51A H 0.3579 0.7177 0.9297 0.052 Uiso 1 1 calc R . .
H51B H 0.3737 0.6712 0.9847 0.052 Uiso 1 1 calc R . .
H51C H 0.2944 0.6741 0.9399 0.052 Uiso 1 1 calc R . .
C52 C 0.3481(5) 0.7208(3) 0.7757(4) 0.0212(14) Uani 1 1 d U . .
C53 C 0.2780(4) 0.8037(3) 0.7944(4) 0.0226(13) Uani 1 1 d U . .
H53 H 0.2809 0.8116 0.7405 0.027 Uiso 1 1 calc R . .
C54 C 0.1995(6) 0.8216(4) 0.8236(5) 0.032(2) Uani 1 1 d U . .
H54A H 0.1583 0.8036 0.7975 0.048 Uiso 1 1 calc R . .
H54B H 0.1942 0.8583 0.8153 0.048 Uiso 1 1 calc R . .
H54C H 0.1959 0.8144 0.8765 0.048 Uiso 1 1 calc R . .
C55 C 0.3444(5) 0.8314(3) 0.8338(4) 0.0230(14) Uani 1 1 d U . .
C56 C 0.4154(7) 0.9095(4) 0.8432(6) 0.048(3) Uani 1 1 d U . .
H56A H 0.4062 0.9116 0.8965 0.073 Uiso 1 1 calc R . .
H56B H 0.4154 0.9438 0.8220 0.073 Uiso 1 1 calc R . .
H56C H 0.4654 0.8933 0.8343 0.073 Uiso 1 1 calc R . .
N3 N 0.3901(4) 0.6351(2) 0.7379(3) 0.0169(12) Uani 1 1 d U . .
H3A H 0.4359 0.6224 0.7471 0.020 Uiso 1 1 calc R . .
N4 N 0.2844(4) 0.7473(3) 0.8039(3) 0.0185(12) Uani 1 1 d U . .
O5 O 0.2938(3) 0.6464(2) 0.6527(3) 0.0231(11) Uani 1 1 d U . .
O6 O 0.3983(3) 0.7420(2) 0.7373(3) 0.0202(11) Uani 1 1 d U . .
O7 O 0.3828(4) 0.8141(3) 0.8881(3) 0.0405(16) Uani 1 1 d U . .
O8 O 0.3525(4) 0.8781(3) 0.8076(4) 0.0357(15) Uani 1 1 d U . .
Pt2 Pt 0.987403(19) 0.804063(6) 1.176591(11) 0.01975(6) Uani 1 1 d U . .
P3 P 1.04998(12) 0.73029(8) 1.14100(9) 0.0201(4) Uani 1 1 d U . .
P4 P 0.88252(13) 0.79661(9) 1.10068(9) 0.0193(4) Uani 1 1 d U . .
Cl3 Cl 1.09741(12) 0.81652(7) 1.25624(9) 0.0268(4) Uani 1 1 d U . .
Cl4 Cl 0.93811(13) 0.88216(8) 1.22510(10) 0.0294(4) Uani 1 1 d U . .
C57 C 1.0482(4) 0.6828(3) 1.2181(3) 0.0241(14) Uani 1 1 d U . .
C58 C 1.0180(6) 0.6959(3) 1.2869(3) 0.0248(15) Uani 1 1 d U . .
H58 H 1.0012 0.7298 1.2952 0.030 Uiso 1 1 calc R . .
C59 C 1.0116(8) 0.6593(3) 1.3455(4) 0.0368(17) Uani 1 1 d U . .
H59 H 0.9913 0.6690 1.3920 0.044 Uiso 1 1 calc R . .
C60 C 1.0360(5) 0.6090(3) 1.3328(5) 0.040(2) Uani 1 1 d U . .
H60 H 1.0313 0.5845 1.3711 0.048 Uiso 1 1 calc R . .
C61 C 1.0665(7) 0.5945(4) 1.2658(5) 0.042(2) Uani 1 1 d U . .
H61 H 1.0832 0.5605 1.2583 0.051 Uiso 1 1 calc R . .
C62 C 1.0729(5) 0.6316(3) 1.2066(4) 0.0299(16) Uani 1 1 d U . .
H62 H 1.0935 0.6218 1.1602 0.036 Uiso 1 1 calc R . .
C63 C 1.1525(5) 0.7443(3) 1.1161(4) 0.0228(15) Uani 1 1 d U . .
C64 C 1.2130(5) 0.7104(4) 1.1335(4) 0.0298(16) Uani 1 1 d U . .
H64 H 1.2029 0.6799 1.1598 0.036 Uiso 1 1 calc R . .
C65 C 1.2876(6) 0.7226(3) 1.1116(5) 0.0344(18) Uani 1 1 d U . .
H65 H 1.3283 0.6998 1.1230 0.041 Uiso 1 1 calc R . .
C66 C 1.3047(6) 0.7684(4) 1.0726(4) 0.0368(18) Uani 1 1 d U . .
H66 H 1.3562 0.7757 1.0584 0.044 Uiso 1 1 calc R . .
C67 C 1.2456(5) 0.8026(4) 1.0554(4) 0.0353(16) Uani 1 1 d U . .
H67 H 1.2566 0.8326 1.0283 0.042 Uiso 1 1 calc R . .
C68 C 1.1654(5) 0.7918(3) 1.0795(4) 0.0266(17) Uani 1 1 d U . .
H68 H 1.1247 0.8153 1.0711 0.032 Uiso 1 1 calc R . .
C69 C 1.0181(7) 0.6920(3) 1.0584(3) 0.0227(15) Uani 1 1 d U . .
C70 C 0.9598(4) 0.6536(3) 1.0637(4) 0.0239(15) Uani 1 1 d U . .
H70 H 0.9353 0.6478 1.1098 0.029 Uiso 1 1 calc R . .
C71 C 0.9384(5) 0.6250(3) 1.0040(4) 0.0200(15) Uani 1 1 d U . .
H71 H 0.9006 0.5992 1.0091 0.024 Uiso 1 1 calc R . .
C72 C 0.9737(5) 0.6345(3) 0.9329(3) 0.0192(15) Uani 1 1 d U . .
H72 H 0.9562 0.6168 0.8905 0.023 Uiso 1 1 calc R . .
C73 C 1.0345(4) 0.6701(3) 0.9267(3) 0.0154(12) Uani 1 1 d U . .
C74 C 1.0567(5) 0.6997(3) 0.9890(3) 0.0203(15) Uani 1 1 d U . .
H74 H 1.0965 0.7243 0.9848 0.024 Uiso 1 1 calc R . .
C75 C 1.0812(5) 0.6763(3) 0.8553(4) 0.0214(15) Uani 1 1 d U . .
C76 C 1.0997(5) 0.6557(3) 0.7241(4) 0.0193(14) Uani 1 1 d U . .
H76 H 1.1532 0.6448 0.7371 0.023 Uiso 1 1 calc R . .
C77 C 1.0658(5) 0.6150(3) 0.6677(4) 0.0234(16) Uani 1 1 d U . .
H77 H 1.0110 0.6240 0.6570 0.028 Uiso 1 1 calc R . .
C78 C 1.0675(5) 0.5616(4) 0.7048(4) 0.0352(16) Uani 1 1 d U . .
H78A H 1.0526 0.5357 0.6686 0.053 Uiso 1 1 calc R . .
H78B H 1.0313 0.5610 0.7462 0.053 Uiso 1 1 calc R . .
H78C H 1.1195 0.5545 0.7228 0.053 Uiso 1 1 calc R . .
C79 C 1.1099(6) 0.6125(3) 0.5940(4) 0.0293(18) Uani 1 1 d U . .
H79A H 1.1633 0.6022 0.6033 0.044 Uiso 1 1 calc R . .
H79B H 1.1093 0.6461 0.5704 0.044 Uiso 1 1 calc R . .
H79C H 1.0853 0.5876 0.5613 0.044 Uiso 1 1 calc R . .
C80 C 1.1047(5) 0.7103(3) 0.6905(4) 0.0237(16) Uani 1 1 d U . .
C81 C 1.1784(5) 0.7706(3) 0.6093(4) 0.0226(15) Uani 1 1 d U . .
H81 H 1.1724 0.8001 0.6438 0.027 Uiso 1 1 calc R . .
C82 C 1.2598(6) 0.7722(3) 0.5745(4) 0.0292(17) Uani 1 1 d U . .
H82A H 1.2987 0.7727 0.6137 0.044 Uiso 1 1 calc R . .
H82B H 1.2649 0.8028 0.5441 0.044 Uiso 1 1 calc R . .
H82C H 1.2674 0.7420 0.5436 0.044 Uiso 1 1 calc R . .
C83 C 1.1149(6) 0.7735(3) 0.5482(4) 0.0261(15) Uani 1 1 d U . .
C84 C 1.0539(5) 0.8295(3) 0.4635(4) 0.0351(17) Uani 1 1 d U . .
H84A H 1.0706 0.8077 0.4226 0.053 Uiso 1 1 calc R . .
H84B H 1.0540 0.8651 0.4474 0.053 Uiso 1 1 calc R . .
H84C H 1.0018 0.8198 0.4787 0.053 Uiso 1 1 calc R . .
N5 N 1.0542(3) 0.6561(2) 0.7923(3) 0.0191(11) Uani 1 1 d U . .
H5A H 1.0079 0.6427 0.7920 0.023 Uiso 1 1 calc R . .
N6 N 1.1687(4) 0.7223(2) 0.6509(3) 0.0202(13) Uani 1 1 d U . .
H6A H 1.2066 0.7002 0.6500 0.024 Uiso 1 1 calc R . .
O9 O 1.1470(3) 0.6967(2) 0.8586(3) 0.0269(12) Uani 1 1 d U . .
O10 O 1.0506(3) 0.7431(2) 0.6973(3) 0.0280(12) Uani 1 1 d U . .
O11 O 1.0810(4) 0.7378(2) 0.5193(3) 0.0315(13) Uani 1 1 d U . .
O12 O 1.1080(4) 0.8232(2) 0.5273(3) 0.0324(14) Uani 1 1 d U . .
C85 C 0.8172(5) 0.7410(3) 1.1154(4) 0.0205(15) Uani 1 1 d U . .
C86 C 0.8341(5) 0.7041(4) 1.1702(4) 0.0273(18) Uani 1 1 d U . .
H86 H 0.8773 0.7083 1.2016 0.033 Uiso 1 1 calc R . .
C87 C 0.7860(7) 0.6606(4) 1.1777(4) 0.037(2) Uani 1 1 d U . .
H87 H 0.7973 0.6355 1.2138 0.045 Uiso 1 1 calc R . .
C88 C 0.7219(5) 0.6551(4) 1.1319(5) 0.0393(19) Uani 1 1 d U . .
H88 H 0.6909 0.6255 1.1355 0.047 Uiso 1 1 calc R . .
C89 C 0.7031(5) 0.6931(3) 1.0805(4) 0.0322(17) Uani 1 1 d U . .
H89 H 0.6584 0.6894 1.0509 0.039 Uiso 1 1 calc R . .
C90 C 0.7494(5) 0.7362(3) 1.0725(3) 0.0219(15) Uani 1 1 d U . .
H90 H 0.7354 0.7621 1.0385 0.026 Uiso 1 1 calc R . .
C91 C 0.8128(5) 0.8507(3) 1.1047(4) 0.0243(15) Uani 1 1 d U . .
C92 C 0.7564(5) 0.8495(4) 1.1624(5) 0.0327(18) Uani 1 1 d U . .
H92 H 0.7548 0.8218 1.1960 0.039 Uiso 1 1 calc R . .
C93 C 0.7011(6) 0.8913(4) 1.1688(5) 0.0361(18) Uani 1 1 d U . .
H93 H 0.6634 0.8905 1.2068 0.043 Uiso 1 1 calc R . .
C94 C 0.7029(7) 0.9319(5) 1.1204(6) 0.051(3) Uani 1 1 d U . .
H94 H 0.6683 0.9596 1.1265 0.061 Uiso 1 1 calc R . .
C95 C 0.7578(7) 0.9320(4) 1.0602(5) 0.0428(19) Uani 1 1 d U . .
H95 H 0.7566 0.9584 1.0244 0.051 Uiso 1 1 calc R . .
C96 C 0.8156(6) 0.8911(4) 1.0545(5) 0.042(2) Uani 1 1 d U . .
H96 H 0.8540 0.8922 1.0173 0.050 Uiso 1 1 calc R . .
C97 C 0.9143(4) 0.7942(3) 1.0032(3) 0.0201(15) Uani 1 1 d U . .
C98 C 0.9767(5) 0.8276(3) 0.9816(4) 0.0246(15) Uani 1 1 d U . .
H98 H 0.9995 0.8494 1.0171 0.030 Uiso 1 1 calc R . .
C99 C 1.0038(5) 0.8282(2) 0.9083(3) 0.0232(14) Uani 1 1 d U . .
H99 H 1.0457 0.8495 0.8951 0.028 Uiso 1 1 calc R . .
C100 C 0.9684(4) 0.7966(3) 0.8538(4) 0.0198(14) Uani 1 1 d U . .
H100 H 0.9875 0.7964 0.8047 0.024 Uiso 1 1 calc R . .
C101 C 0.9040(5) 0.7652(3) 0.8730(4) 0.0189(14) Uani 1 1 d U . .
C102 C 0.8794(5) 0.7631(3) 0.9479(3) 0.0178(14) Uani 1 1 d U . .
H102 H 0.8391 0.7406 0.9614 0.021 Uiso 1 1 calc R . .
C103 C 0.8599(5) 0.7332(3) 0.8183(3) 0.0200(16) Uani 1 1 d U . .
C104 C 0.8453(5) 0.6982(3) 0.6926(4) 0.0236(16) Uani 1 1 d U . .
H104 H 0.7912 0.7113 0.6920 0.028 Uiso 1 1 calc R . .
C105 C 0.8840(6) 0.7085(3) 0.6132(4) 0.0300(18) Uani 1 1 d U . .
H105 H 0.9393 0.6980 0.6162 0.036 Uiso 1 1 calc R . .
C106 C 0.8817(7) 0.7681(4) 0.5983(4) 0.039(2) Uani 1 1 d U . .
H10A H 0.8950 0.7749 0.5467 0.058 Uiso 1 1 calc R . .
H10B H 0.9187 0.7852 0.6307 0.058 Uiso 1 1 calc R . .
H10C H 0.8298 0.7810 0.6084 0.058 Uiso 1 1 calc R . .
C107 C 0.8474(6) 0.6793(4) 0.5514(4) 0.040(2) Uani 1 1 d U . .
H10D H 0.8504 0.6428 0.5619 0.060 Uiso 1 1 calc R . .
H10E H 0.8744 0.6867 0.5052 0.060 Uiso 1 1 calc R . .
H10F H 0.7933 0.6894 0.5467 0.060 Uiso 1 1 calc R . .
C108 C 0.8440(4) 0.6407(3) 0.7127(3) 0.0172(13) Uani 1 1 d U . .
C109 C 0.7766(5) 0.5589(4) 0.6997(4) 0.0269(14) Uani 1 1 d U . .
H109 H 0.7805 0.5514 0.7537 0.032 Uiso 1 1 calc R . .
C110 C 0.6962(6) 0.5403(3) 0.6700(4) 0.0272(18) Uani 1 1 d U . .
H11A H 0.6550 0.5589 0.6954 0.041 Uiso 1 1 calc R . .
H11B H 0.6906 0.5038 0.6794 0.041 Uiso 1 1 calc R . .
H11C H 0.6930 0.5468 0.6168 0.041 Uiso 1 1 calc R . .
C111 C 0.8419(5) 0.5292(3) 0.6571(4) 0.0258(15) Uani 1 1 d U . .
C112 C 0.9102(5) 0.4495(4) 0.6590(5) 0.0361(19) Uani 1 1 d U . .
H11D H 0.8995 0.4446 0.6064 0.054 Uiso 1 1 calc R . .
H11E H 0.9090 0.4165 0.6842 0.054 Uiso 1 1 calc R . .
H11F H 0.9611 0.4649 0.6650 0.054 Uiso 1 1 calc R . .
N7 N 0.8905(4) 0.7272(3) 0.7486(3) 0.0195(12) Uani 1 1 d U . .
N8 N 0.7840(5) 0.6139(3) 0.6878(3) 0.0263(14) Uani 1 1 d U . .
H8A H 0.7476 0.6299 0.6634 0.032 Uiso 1 1 calc R . .
O13 O 0.7935(3) 0.7146(2) 0.8349(3) 0.0284(13) Uani 1 1 d U . .
O14 O 0.8967(4) 0.6195(2) 0.7504(3) 0.0246(12) Uani 1 1 d U . .
O15 O 0.8772(4) 0.5450(3) 0.6062(3) 0.0394(17) Uani 1 1 d U . .
O16 O 0.8523(5) 0.4826(3) 0.6907(3) 0.0393(17) Uani 1 1 d U . .
O200_1 O 0.4204(5) 0.4066(3) 0.5499(3) 0.0720(19) Uani 1 1 d DU . .
O201_1 O 0.3933(3) 0.4360(2) 0.6641(3) 0.0524(14) Uani 1 1 d DU . .
C200_1 C 0.5084(5) 0.3818(4) 0.6481(6) 0.064(3) Uani 1 1 d DU . .
H20A_1 H 0.4963 0.3679 0.6969 0.096 Uiso 1 1 calc R . .
H20B_1 H 0.5501 0.4068 0.6527 0.096 Uiso 1 1 calc R . .
H20C_1 H 0.5247 0.3542 0.6153 0.096 Uiso 1 1 calc R . .
C201_1 C 0.4367(4) 0.4078(3) 0.6161(3) 0.0482(19) Uani 1 1 d DU . .
C202_1 C 0.3264(4) 0.4640(3) 0.6333(6) 0.064(3) Uani 1 1 d DU . .
H20D_1 H 0.2895 0.4392 0.6123 0.077 Uiso 1 1 calc R . .
H20E_1 H 0.3443 0.4862 0.5925 0.077 Uiso 1 1 calc R . .
C203_1 C 0.2844(8) 0.4970(5) 0.6910(7) 0.090(5) Uani 1 1 d DU . .
H20F_1 H 0.2509 0.4754 0.7212 0.135 Uiso 1 1 calc R . .
H20G_1 H 0.2532 0.5227 0.6657 0.135 Uiso 1 1 calc R . .
H20H_1 H 0.3223 0.5139 0.7227 0.135 Uiso 1 1 calc R . .
O200_2 O 0.5963(5) 0.4103(3) 0.8947(4) 0.084(2) Uani 1 1 d DU . .
O201_2 O 0.6399(4) 0.4341(3) 0.7817(3) 0.0687(18) Uani 1 1 d DU . .
C200_2 C 0.5207(6) 0.4725(3) 0.8250(6) 0.062(3) Uani 1 1 d DU . .
H20A_2 H 0.4851 0.4711 0.8669 0.093 Uiso 1 1 calc R . .
H20B_2 H 0.4935 0.4628 0.7797 0.093 Uiso 1 1 calc R . .
H20C_2 H 0.5408 0.5071 0.8199 0.093 Uiso 1 1 calc R . .
C201_2 C 0.5878(5) 0.4354(4) 0.8384(4) 0.064(2) Uani 1 1 d DU . .
C202_2 C 0.7075(5) 0.3992(4) 0.7872(6) 0.065(3) Uani 1 1 d DU . .
H20D_2 H 0.7229 0.3951 0.8395 0.078 Uiso 1 1 calc R . .
H20E_2 H 0.7517 0.4136 0.7597 0.078 Uiso 1 1 calc R . .
C203_2 C 0.6852(9) 0.3474(5) 0.7546(8) 0.100(5) Uani 1 1 d DU . .
H20F_2 H 0.6436 0.3324 0.7840 0.151 Uiso 1 1 calc R . .
H20G_2 H 0.7299 0.3247 0.7553 0.151 Uiso 1 1 calc R . .
H20H_2 H 0.6676 0.3520 0.7036 0.151 Uiso 1 1 calc R . .
O200_3 O 0.1273(5) 0.9046(3) -0.0152(4) 0.056(2) Uani 1 1 d DU . .
O201_3 O 0.1709(5) 0.9564(3) 0.0744(4) 0.080(3) Uani 1 1 d DU . .
C200_3 C 0.2527(5) 0.9471(5) -0.0292(6) 0.058(3) Uani 1 1 d DU . .
H20A_3 H 0.2589 0.9269 -0.0744 0.086 Uiso 1 1 calc R . .
H20B_3 H 0.2941 0.9386 0.0055 0.086 Uiso 1 1 calc R . .
H20C_3 H 0.2550 0.9833 -0.0414 0.086 Uiso 1 1 calc R . .
C201_3 C 0.1748(5) 0.9349(3) 0.0061(4) 0.040(2) Uani 1 1 d DU . .
C202_3 C 0.1020(5) 0.9455(4) 0.1202(5) 0.059(3) Uani 1 1 d DU . .
H20D_3 H 0.1180 0.9433 0.1726 0.070 Uiso 1 1 calc R . .
H20E_3 H 0.0809 0.9120 0.1058 0.070 Uiso 1 1 calc R . .
C203_3 C 0.0383(8) 0.9854(5) 0.1134(9) 0.135(8) Uani 1 1 d DU . .
H20F_3 H 0.0451 1.0115 0.1515 0.202 Uiso 1 1 calc R . .
H20G_3 H -0.0120 0.9690 0.1197 0.202 Uiso 1 1 calc R . .
H20H_3 H 0.0408 1.0013 0.0645 0.202 Uiso 1 1 calc R . .
O200_4 O 0.1912(4) 0.5447(4) 0.1376(3) 0.071(3) Uani 1 1 d DU . .
O201_4 O 0.2336(3) 0.5625(2) 0.0227(2) 0.0425(11) Uani 1 1 d DU . .
C200_4 C 0.3296(4) 0.5650(4) 0.1187(4) 0.054(2) Uani 1 1 d DU . .
H20A_4 H 0.3328 0.5719 0.1718 0.081 Uiso 1 1 calc R . .
H20B_4 H 0.3505 0.5940 0.0912 0.081 Uiso 1 1 calc R . .
H20C_4 H 0.3593 0.5343 0.1071 0.081 Uiso 1 1 calc R . .
C201_4 C 0.2453(3) 0.5568(3) 0.0970(3) 0.0395(16) Uani 1 1 d DU . .
C202_4 C 0.1535(3) 0.5573(5) -0.0046(3) 0.0446(19) Uani 1 1 d DU . .
H20D_4 H 0.1210 0.5853 0.0143 0.054 Uiso 1 1 calc R . .
H20E_4 H 0.1311 0.5245 0.0116 0.054 Uiso 1 1 calc R . .
C203_4 C 0.1587(4) 0.5594(3) -0.0893(3) 0.0433(16) Uani 1 1 d DU . .
H20F_4 H 0.1891 0.5892 -0.1041 0.065 Uiso 1 1 calc R . .
H20G_4 H 0.1068 0.5621 -0.1102 0.065 Uiso 1 1 calc R . .
H20H_4 H 0.1835 0.5284 -0.1077 0.065 Uiso 1 1 calc R . .
O200_5 O 0.4002(5) 0.4527(2) 0.0545(5) 0.085(2) Uani 1 1 d DU . .
O201_5 O 0.3410(4) 0.3799(2) 0.0864(4) 0.0651(17) Uani 1 1 d DU . .
C200_5 C 0.4500(9) 0.3720(5) 0.0011(7) 0.100(5) Uani 1 1 d DU . .
H20A_5 H 0.4859 0.3935 -0.0265 0.150 Uiso 1 1 calc R . .
H20B_5 H 0.4186 0.3522 -0.0334 0.150 Uiso 1 1 calc R . .
H20C_5 H 0.4790 0.3489 0.0332 0.150 Uiso 1 1 calc R . .
C201_5 C 0.3969(6) 0.4060(2) 0.0489(6) 0.072(3) Uani 1 1 d DU . .
C202_5 C 0.2909(5) 0.4089(3) 0.1384(5) 0.064(2) Uani 1 1 d DU . .
H20D_5 H 0.2720 0.4401 0.1137 0.076 Uiso 1 1 calc R . .
H20E_5 H 0.3215 0.4193 0.1820 0.076 Uiso 1 1 calc R . .
C203_5 C 0.2212(6) 0.3762(4) 0.1638(6) 0.058(3) Uani 1 1 d DU . .
H20F_5 H 0.2189 0.3449 0.1344 0.087 Uiso 1 1 calc R . .
H20G_5 H 0.1735 0.3955 0.1570 0.087 Uiso 1 1 calc R . .
H20H_5 H 0.2272 0.3674 0.2161 0.087 Uiso 1 1 calc R . .
O200_6 O 0.6438(5) 0.4668(3) 0.5054(4) 0.065(2) Uani 1 1 d DU . .
O201_6 O 0.6388(5) 0.3923(3) 0.4488(5) 0.086(3) Uani 1 1 d DU . .
C200_6 C 0.7387(8) 0.4030(5) 0.5393(7) 0.098(6) Uani 1 1 d DU . .
H20A_6 H 0.7708 0.4301 0.5599 0.148 Uiso 1 1 calc R . .
H20B_6 H 0.7702 0.3811 0.5076 0.148 Uiso 1 1 calc R . .
H20C_6 H 0.7169 0.3826 0.5796 0.148 Uiso 1 1 calc R . .
C201_6 C 0.6737(5) 0.4263(3) 0.4941(5) 0.049(3) Uani 1 1 d DU . .
C202_6 C 0.5711(5) 0.4122(3) 0.4081(6) 0.059(3) Uani 1 1 d DU . .
H20D_6 H 0.5873 0.4374 0.3706 0.071 Uiso 1 1 calc R . .
H20E_6 H 0.5343 0.4285 0.4424 0.071 Uiso 1 1 calc R . .
C203_6 C 0.5347(8) 0.3655(4) 0.3712(7) 0.078(3) Uani 1 1 d DU . .
H20F_6 H 0.5750 0.3453 0.3473 0.117 Uiso 1 1 calc R . .
H20G_6 H 0.4973 0.3767 0.3342 0.117 Uiso 1 1 calc R . .
H20H_6 H 0.5086 0.3448 0.4086 0.117 Uiso 1 1 calc R . .
O200_7 O 0.6806(6) 0.8155(4) 0.3553(4) 0.081(3) Uani 1 1 d DU . .
O201_7 O 0.7692(3) 0.8204(3) 0.4469(4) 0.080(2) Uani 1 1 d DU . .
C200_7 C 0.6514(7) 0.7925(5) 0.4870(5) 0.079(4) Uani 1 1 d DU . .
H20A_7 H 0.6590 0.8166 0.5276 0.119 Uiso 1 1 calc R . .
H20B_7 H 0.6687 0.7586 0.5024 0.119 Uiso 1 1 calc R . .
H20C_7 H 0.5967 0.7912 0.4739 0.119 Uiso 1 1 calc R . .
C201_7 C 0.6982(4) 0.8097(4) 0.4198(4) 0.068(3) Uani 1 1 d DU . .
C202_7 C 0.8228(7) 0.8320(5) 0.3847(6) 0.110(5) Uani 1 1 d DU . .
H20D_7 H 0.8681 0.8512 0.4030 0.132 Uiso 1 1 calc R . .
H20E_7 H 0.7964 0.8529 0.3469 0.132 Uiso 1 1 calc R . .
C203_7 C 0.8485(9) 0.7811(5) 0.3512(7) 0.108(5) Uani 1 1 d DU . .
H20F_7 H 0.8651 0.7582 0.3908 0.162 Uiso 1 1 calc R . .
H20G_7 H 0.8913 0.7869 0.3171 0.162 Uiso 1 1 calc R . .
H20H_7 H 0.8053 0.7657 0.3245 0.162 Uiso 1 1 calc R . .
O200_8 O -0.0100(14) 0.4871(4) 0.3590(17) 0.394(19) Uani 1 1 d DU . .
O201_8 O 0.0356(6) 0.4340(4) 0.4376(6) 0.128(4) Uani 1 1 d DU . .
C200_8 C -0.0200(8) 0.3934(4) 0.3279(7) 0.088(4) Uani 1 1 d DU . .
H20A_8 H -0.0627 0.3992 0.2936 0.132 Uiso 1 1 calc R . .
H20B_8 H -0.0328 0.3652 0.3610 0.132 Uiso 1 1 calc R . .
H20C_8 H 0.0266 0.3850 0.2999 0.132 Uiso 1 1 calc R . .
C201_8 C -0.0059(10) 0.4416(4) 0.3732(6) 0.108(4) Uani 1 1 d DU . .
C202_8 C 0.0615(8) 0.4796(4) 0.4799(7) 0.094(4) Uani 1 1 d DU . .
H20D_8 H 0.0171 0.4990 0.4995 0.113 Uiso 1 1 calc R . .
H20E_8 H 0.0933 0.5024 0.4488 0.113 Uiso 1 1 calc R . .
C203_8 C 0.1102(7) 0.4556(7) 0.5437(8) 0.126(7) Uani 1 1 d DU . .
H20F_8 H 0.0807 0.4281 0.5670 0.189 Uiso 1 1 calc R . .
H20G_8 H 0.1222 0.4817 0.5805 0.189 Uiso 1 1 calc R . .
H20H_8 H 0.1582 0.4418 0.5236 0.189 Uiso 1 1 calc R . .
O200_9 O 0.8651(6) 0.5385(4) 0.1251(7) 0.153(5) Uani 1 1 d DU . .
O201_9 O 0.8683(3) 0.4783(2) 0.2123(3) 0.0602(16) Uani 1 1 d DU . .
C200_9 C 0.9824(6) 0.4868(5) 0.1362(7) 0.100(4) Uani 1 1 d DU . .
H20A_9 H 0.9896 0.4883 0.0826 0.150 Uiso 1 1 calc R . .
H20B_9 H 0.9897 0.4517 0.1532 0.150 Uiso 1 1 calc R . .
H20C_9 H 1.0200 0.5090 0.1604 0.150 Uiso 1 1 calc R . .
C201_9 C 0.9009(5) 0.5044(3) 0.1555(5) 0.077(3) Uani 1 1 d DU . .
C202_9 C 0.7924(5) 0.4942(5) 0.2403(6) 0.080(4) Uani 1 1 d DU . .
H20D_9 H 0.7534 0.4920 0.2005 0.096 Uiso 1 1 calc R . .
H20E_9 H 0.7947 0.5298 0.2579 0.096 Uiso 1 1 calc R . .
C203_9 C 0.7702(7) 0.4583(4) 0.3045(6) 0.075(3) Uani 1 1 d DU . .
H20F_9 H 0.7624 0.4238 0.2855 0.113 Uiso 1 1 calc R . .
H20G_9 H 0.7226 0.4704 0.3276 0.113 Uiso 1 1 calc R . .
H20H_9 H 0.8117 0.4580 0.3413 0.113 Uiso 1 1 calc R . .
H1N H 0.4988 0.7161 0.6984 0.090 Uiso 1 1 d R . .
H2N H 0.7006 0.6655 0.8431 0.090 Uiso 1 1 d R . .
H4N H 0.2436 0.7358 0.8295 0.090 Uiso 1 1 d R . .
H7N H 0.9356 0.7318 0.7421 0.090 Uiso 1 1 d R . .

loop_
_atom_site_aniso_label
_atom_site_aniso_U_11
_atom_site_aniso_U_22
_atom_site_aniso_U_33
_atom_site_aniso_U_23
_atom_site_aniso_U_13
_atom_site_aniso_U_12
Pt1 0.01443(14) 0.02910(14) 0.02172(9) -0.00440(9) -0.00092(11) 0.0022(3)
P1 0.0137(9) 0.0287(10) 0.0220(8) -0.0029(6) 0.0013(6) 0.0011(8)
P2 0.0132(10) 0.0252(11) 0.0237(8) 0.0001(7) -0.0034(6) 0.0007(9)
Cl1 0.0223(10) 0.0399(13) 0.0275(8) -0.0080(7) 0.0045(7) 0.0028(9)
Cl2 0.0248(12) 0.0373(12) 0.0446(10) -0.0167(8) -0.0002(8) -0.0024(10)
C1 0.0234(17) 0.0252(16) 0.0245(16) 0.0000(9) 0.0015(10) 0.0011(10)
C2 0.017(4) 0.044(4) 0.031(3) -0.005(3) 0.000(4) 0.001(5)
C3 0.018(4) 0.056(4) 0.033(3) 0.007(3) 0.013(4) 0.001(5)
C4 0.026(6) 0.056(4) 0.038(4) 0.011(3) 0.010(3) 0.005(4)
C5 0.027(6) 0.040(5) 0.067(5) 0.010(4) 0.008(4) 0.001(4)
C6 0.021(4) 0.046(4) 0.034(4) 0.000(3) 0.010(3) -0.009(4)
C7 0.012(3) 0.040(4) 0.023(4) -0.003(3) 0.004(3) 0.008(3)
C8 0.014(4) 0.031(4) 0.059(5) -0.010(3) 0.010(3) 0.001(3)
C9 0.024(4) 0.047(5) 0.031(3) -0.006(3) -0.008(3) 0.013(4)
C10 0.016(4) 0.066(6) 0.043(4) -0.016(4) -0.004(3) 0.002(4)
C11 0.046(2) 0.050(2) 0.049(2) -0.0008(10) -0.0005(10) -0.0006(10)
C12 0.012(4) 0.065(6) 0.041(4) -0.001(4) -0.003(3) -0.006(4)
C13 0.008(4) 0.025(3) 0.022(3) 0.001(2) 0.000(3) 0.000(3)
C14 0.0176(16) 0.0190(16) 0.0187(15) 0.0002(9) -0.0012(9) -0.0001(10)
C15 0.014(4) 0.038(5) 0.027(3) 0.012(3) 0.008(3) 0.007(3)
C16 0.006(4) 0.029(4) 0.028(3) -0.003(3) 0.003(2) -0.006(3)
C17 0.0207(17) 0.0224(17) 0.0225(16) -0.0002(9) -0.0005(9) 0.0000(10)
C18 0.006(4) 0.030(4) 0.025(3) 0.003(2) 0.000(2) 0.000(3)
C19 0.019(4) 0.019(4) 0.021(3) 0.007(2) 0.001(2) -0.005(3)
C20 0.012(4) 0.034(4) 0.023(3) -0.003(3) -0.004(3) -0.003(3)
C21 0.018(4) 0.030(4) 0.024(3) -0.002(3) -0.003(3) -0.004(3)
C22 0.055(6) 0.030(4) 0.042(4) -0.008(3) -0.011(4) -0.004(5)
C23 0.035(5) 0.031(4) 0.030(3) -0.013(3) -0.009(3) -0.003(4)
C24 0.007(4) 0.030(4) 0.022(3) 0.000(3) -0.004(3) 0.004(3)
C25 0.018(3) 0.033(4) 0.026(3) 0.006(3) -0.006(2) -0.001(3)
C26 0.012(3) 0.039(4) 0.031(3) 0.010(3) -0.006(3) -0.001(3)
C27 0.0246(18) 0.0273(17) 0.0247(17) 0.0003(9) -0.0015(10) -0.0006(10)
C28 0.041(2) 0.041(2) 0.042(2) 0.0032(10) 0.0001(10) 0.0002(10)
N1 0.0209(15) 0.0229(15) 0.0217(14) 0.0004(9) -0.0005(9) 0.0006(10)
N2 0.009(3) 0.043(3) 0.026(3) 0.007(2) -0.007(2) -0.007(2)
O1 0.016(3) 0.039(3) 0.025(2) -0.002(2) -0.0008(19) 0.010(2)
O2 0.010(2) 0.027(3) 0.030(2) 0.001(2) -0.003(2) -0.002(2)
O3 0.033(4) 0.041(3) 0.021(2) -0.003(2) 0.001(2) -0.006(3)
O4 0.032(4) 0.044(3) 0.037(3) 0.015(2) -0.004(2) 0.003(3)
C29 0.021(4) 0.024(4) 0.021(4) -0.004(3) -0.009(3) 0.004(3)
C30 0.020(5) 0.033(4) 0.028(4) -0.008(3) -0.005(3) 0.000(3)
C31 0.030(5) 0.039(5) 0.032(4) 0.012(3) -0.007(3) 0.000(4)
C32 0.040(5) 0.037(4) 0.038(4) -0.006(3) -0.013(3) 0.018(4)
C33 0.0291(18) 0.0315(18) 0.0312(18) -0.0016(10) -0.0010(10) 0.0016(10)
C34 0.019(4) 0.034(4) 0.030(4) 0.003(3) -0.010(3) 0.003(3)
C35 0.032(5) 0.021(3) 0.031(4) 0.000(3) -0.002(3) -0.002(3)
C36 0.028(5) 0.027(4) 0.048(5) -0.005(3) -0.016(4) -0.001(3)
C37 0.048(2) 0.049(2) 0.050(2) 0.0003(10) -0.0018(10) -0.0009(10)
C38 0.041(7) 0.044(6) 0.105(9) 0.017(5) -0.027(6) -0.026(5)
C39 0.064(7) 0.047(6) 0.082(7) 0.033(5) -0.031(6) -0.031(5)
C40 0.046(6) 0.042(5) 0.068(6) 0.014(4) -0.036(5) -0.013(4)
C41 0.021(4) 0.018(4) 0.029(3) 0.001(2) 0.000(2) 0.004(3)
C42 0.014(3) 0.034(4) 0.027(3) -0.007(3) -0.005(3) 0.001(3)
C43 0.0245(17) 0.0256(16) 0.0270(16) -0.0006(9) -0.0002(10) 0.0011(10)
C44 0.027(4) 0.033(4) 0.027(3) -0.007(3) -0.008(2) 0.003(4)
C45 0.012(4) 0.020(4) 0.022(3) 0.001(2) 0.002(2) -0.003(3)
C46 0.005(4) 0.031(4) 0.027(3) 0.003(3) -0.003(2) 0.002(3)
C47 0.011(4) 0.020(4) 0.023(3) 0.004(2) -0.006(2) -0.007(3)
C48 0.012(4) 0.017(3) 0.020(3) 0.000(2) -0.001(3) 0.001(3)
C49 0.016(4) 0.034(4) 0.019(3) 0.001(3) -0.003(3) 0.005(3)
C50 0.060(8) 0.044(5) 0.033(4) 0.009(3) -0.009(4) 0.019(5)
C51 0.044(6) 0.036(4) 0.024(3) 0.003(3) 0.012(3) 0.007(4)
C52 0.0204(17) 0.0219(16) 0.0213(16) 0.0003(9) 0.0010(10) 0.0005(10)
C53 0.014(3) 0.018(3) 0.036(3) -0.008(3) 0.003(2) 0.002(3)
C54 0.019(4) 0.030(5) 0.048(4) -0.010(3) 0.006(3) 0.001(3)
C55 0.019(4) 0.019(3) 0.030(3) -0.005(3) 0.011(3) 0.000(3)
C56 0.048(7) 0.020(4) 0.077(6) -0.011(4) 0.016(5) -0.011(4)
N3 0.0160(15) 0.0178(14) 0.0170(13) 0.0002(9) -0.0002(9) 0.0001(10)
N4 0.007(2) 0.023(2) 0.025(3) -0.001(2) 0.005(2) -0.0030(18)
O5 0.010(3) 0.027(3) 0.032(3) -0.001(2) -0.0007(19) 0.006(2)
O6 0.006(3) 0.025(3) 0.030(2) 0.0077(19) 0.0024(18) -0.001(2)
O7 0.038(4) 0.044(4) 0.039(3) 0.005(2) -0.013(2) -0.014(3)
O8 0.019(4) 0.026(3) 0.062(4) 0.004(2) 0.001(3) -0.008(3)
Pt2 0.01367(13) 0.02615(13) 0.01944(9) -0.00287(9) 0.00046(11) -0.0015(3)
P3 0.0143(9) 0.0266(9) 0.0195(8) 0.0001(6) -0.0005(6) 0.0001(8)
P4 0.0147(10) 0.0269(11) 0.0163(7) -0.0024(7) -0.0001(6) -0.0004(9)
Cl3 0.0210(10) 0.0343(12) 0.0251(7) -0.0060(6) -0.0056(6) 0.0000(8)
Cl4 0.0219(11) 0.0286(10) 0.0377(9) -0.0091(7) 0.0003(7) -0.0010(9)
C57 0.014(3) 0.037(3) 0.021(3) 0.006(2) -0.004(2) -0.002(2)
C58 0.016(4) 0.037(4) 0.021(3) 0.001(3) -0.007(3) 0.002(4)
C59 0.026(4) 0.057(4) 0.027(3) 0.005(3) 0.009(4) -0.008(6)
C60 0.036(6) 0.045(4) 0.039(4) 0.026(3) -0.005(3) -0.009(4)
C61 0.045(7) 0.031(4) 0.051(4) 0.005(3) -0.019(4) 0.001(4)
C62 0.021(4) 0.031(3) 0.037(4) 0.007(3) -0.011(3) -0.009(3)
C63 0.021(3) 0.031(4) 0.016(3) -0.011(3) 0.004(3) 0.000(3)
C64 0.024(4) 0.032(4) 0.033(4) -0.003(3) 0.002(3) -0.001(3)
C65 0.0321(19) 0.0356(19) 0.0355(19) -0.0008(10) -0.0001(10) 0.0013(10)
C66 0.018(4) 0.045(5) 0.047(4) -0.010(3) 0.010(3) -0.009(3)
C67 0.031(4) 0.036(4) 0.039(4) -0.008(4) 0.004(3) 0.000(4)
C68 0.014(3) 0.040(4) 0.026(3) -0.004(3) 0.002(3) 0.000(3)
C69 0.020(4) 0.026(3) 0.022(3) -0.004(2) -0.005(3) 0.001(4)
C70 0.012(3) 0.041(4) 0.018(3) 0.008(2) -0.003(2) -0.003(2)
C71 0.014(4) 0.023(4) 0.023(3) -0.001(2) 0.004(3) -0.003(3)
C72 0.020(4) 0.025(4) 0.013(2) 0.003(2) 0.000(2) -0.006(3)
C73 0.009(3) 0.017(3) 0.020(3) 0.001(2) 0.003(2) 0.0051(19)
C74 0.020(4) 0.016(3) 0.025(3) 0.002(2) 0.002(3) -0.002(3)
C75 0.008(3) 0.027(4) 0.029(3) 0.000(3) 0.009(3) -0.002(3)
C76 0.005(3) 0.028(3) 0.024(3) 0.001(2) 0.000(2) -0.001(3)
C77 0.015(4) 0.030(4) 0.026(3) -0.005(3) -0.001(3) -0.001(3)
C78 0.028(4) 0.039(4) 0.038(4) 0.004(3) 0.015(3) 0.000(4)
C79 0.030(5) 0.026(4) 0.032(3) 0.000(3) 0.004(3) -0.009(3)
C80 0.014(4) 0.030(4) 0.027(3) 0.001(3) 0.003(3) 0.005(3)
C81 0.0219(17) 0.0226(17) 0.0232(17) -0.0002(9) 0.0006(10) 0.0005(10)
C82 0.0286(19) 0.0296(19) 0.0294(18) 0.0011(10) 0.0017(10) -0.0006(10)
C83 0.0253(17) 0.0276(17) 0.0254(17) 0.0015(9) 0.0024(10) 0.0010(10)
C84 0.0357(19) 0.0343(19) 0.0352(19) 0.0031(10) -0.0009(10) 0.0009(10)
N5 0.007(2) 0.026(3) 0.024(2) 0.004(2) 0.007(2) -0.0017(19)
N6 0.0191(15) 0.0210(15) 0.0206(14) 0.0002(9) 0.0013(9) 0.0011(10)
O9 0.011(3) 0.040(3) 0.030(2) -0.003(2) 0.0022(19) -0.004(2)
O10 0.018(3) 0.036(3) 0.031(2) 0.001(2) 0.006(2) 0.004(2)
O11 0.023(3) 0.037(3) 0.034(3) 0.003(2) -0.003(2) 0.003(2)
O12 0.028(4) 0.030(3) 0.039(3) 0.014(2) -0.001(2) 0.004(3)
C85 0.011(4) 0.028(4) 0.022(3) -0.002(3) 0.002(3) 0.002(3)
C86 0.012(4) 0.042(5) 0.028(4) 0.004(3) 0.002(3) -0.005(3)
C87 0.036(6) 0.035(5) 0.042(4) 0.003(3) 0.007(3) -0.003(4)
C88 0.013(4) 0.044(5) 0.061(5) -0.006(3) 0.017(3) -0.002(3)
C89 0.0304(19) 0.0332(18) 0.0329(18) -0.0008(10) 0.0019(10) -0.0012(10)
C90 0.021(4) 0.027(4) 0.018(3) -0.009(2) -0.001(2) 0.001(3)
C91 0.013(4) 0.031(4) 0.028(3) -0.005(3) -0.002(3) -0.003(3)
C92 0.020(5) 0.037(5) 0.041(4) -0.009(3) 0.000(3) -0.003(3)
C93 0.0356(19) 0.0363(19) 0.0364(19) -0.0006(7) 0.0008(7) 0.0005(7)
C94 0.025(5) 0.053(6) 0.076(6) 0.010(5) 0.000(4) 0.006(4)
C95 0.050(5) 0.029(4) 0.049(4) 0.007(3) 0.000(4) 0.006(3)
C96 0.034(5) 0.039(5) 0.052(5) 0.007(3) 0.009(4) 0.008(4)
C97 0.010(3) 0.028(4) 0.022(3) -0.002(2) 0.003(2) 0.007(3)
C98 0.025(4) 0.019(3) 0.029(3) -0.007(2) -0.004(3) -0.006(3)
C99 0.014(3) 0.018(2) 0.037(3) -0.003(2) 0.008(3) -0.006(2)
C100 0.006(3) 0.023(4) 0.030(3) -0.004(2) 0.003(2) -0.005(3)
C101 0.014(4) 0.016(3) 0.026(3) 0.001(2) -0.005(2) 0.001(3)
C102 0.011(4) 0.015(3) 0.028(3) -0.003(2) 0.001(2) 0.002(3)
C103 0.014(4) 0.023(4) 0.023(3) -0.003(2) -0.003(2) -0.001(3)
C104 0.019(4) 0.037(4) 0.015(3) -0.001(3) 0.000(3) 0.000(3)
C105 0.032(5) 0.034(4) 0.024(3) 0.005(3) 0.004(3) 0.006(4)
C106 0.056(7) 0.043(4) 0.017(3) 0.008(3) 0.003(4) 0.014(5)
C107 0.034(5) 0.065(6) 0.021(3) -0.002(3) 0.000(3) -0.003(5)
C108 0.005(3) 0.034(3) 0.012(3) -0.002(2) -0.003(2) 0.009(2)
C109 0.026(4) 0.034(4) 0.020(3) 0.002(3) -0.001(3) 0.001(4)
C110 0.023(4) 0.024(4) 0.035(4) -0.002(3) -0.001(3) -0.006(3)
C111 0.024(4) 0.030(4) 0.023(3) -0.002(3) -0.006(3) 0.002(3)
C112 0.010(4) 0.032(4) 0.066(5) 0.007(4) 0.004(4) 0.004(3)
N7 0.010(3) 0.029(3) 0.019(2) 0.003(2) 0.002(2) -0.001(2)
N8 0.0255(17) 0.0265(17) 0.0269(16) -0.0003(9) -0.0012(9) 0.0007(10)
O13 0.014(3) 0.050(3) 0.021(2) -0.002(2) 0.0024(19) -0.009(2)
O14 0.016(3) 0.035(3) 0.023(2) -0.002(2) -0.0014(19) 0.004(3)
O15 0.047(4) 0.042(4) 0.029(3) 0.005(2) 0.010(2) 0.016(3)
O16 0.036(5) 0.025(3) 0.057(4) 0.004(2) -0.005(3) -0.001(3)
O200_1 0.083(5) 0.065(4) 0.067(4) 0.017(3) -0.008(4) -0.005(4)
O201_1 0.043(3) 0.047(3) 0.067(4) 0.003(3) 0.002(3) 0.001(2)
C200_1 0.043(5) 0.059(6) 0.091(7) 0.004(5) -0.014(5) -0.010(4)
C201_1 0.063(5) 0.035(4) 0.046(4) 0.006(3) 0.002(4) -0.007(3)
C202_1 0.045(5) 0.053(5) 0.094(8) 0.018(5) -0.005(5) -0.009(4)
C203_1 0.078(8) 0.046(6) 0.147(12) 0.027(6) 0.056(8) -0.006(5)
O200_2 0.077(5) 0.086(5) 0.088(5) 0.032(4) 0.021(4) -0.003(4)
O201_2 0.055(4) 0.087(4) 0.064(4) 0.027(4) 0.002(3) 0.016(3)
C200_2 0.053(7) 0.038(5) 0.096(7) -0.014(4) -0.001(6) -0.018(5)
C201_2 0.044(5) 0.085(7) 0.062(6) 0.020(5) 0.007(4) 0.000(4)
C202_2 0.039(6) 0.089(7) 0.068(7) 0.031(6) 0.016(5) 0.007(5)
C203_2 0.084(10) 0.113(9) 0.105(10) -0.029(8) -0.016(8) 0.046(8)
O200_3 0.047(4) 0.061(4) 0.061(4) -0.014(3) 0.000(3) -0.028(3)
O201_3 0.081(5) 0.073(5) 0.086(5) -0.049(4) 0.049(4) -0.046(4)
C200_3 0.040(5) 0.062(6) 0.070(6) -0.031(5) 0.027(5) -0.021(4)
C201_3 0.039(6) 0.038(6) 0.043(4) -0.006(4) 0.014(4) -0.001(4)
C202_3 0.049(6) 0.059(5) 0.068(6) -0.016(5) 0.040(5) -0.025(4)
C203_3 0.150(13) 0.052(7) 0.202(16) 0.069(9) 0.116(13) 0.037(8)
O200_4 0.057(4) 0.108(8) 0.046(3) 0.018(4) 0.009(3) 0.013(5)
O201_4 0.024(2) 0.054(3) 0.050(3) 0.002(3) -0.001(2) 0.006(3)
C200_4 0.068(5) 0.060(5) 0.036(4) 0.001(4) -0.006(4) -0.008(5)
C201_4 0.034(4) 0.044(4) 0.040(3) 0.010(4) 0.011(3) 0.023(4)
C202_4 0.015(3) 0.057(5) 0.062(4) 0.008(5) -0.008(3) 0.010(4)
C203_4 0.024(3) 0.055(4) 0.051(4) 0.009(4) -0.003(3) 0.011(4)
O200_5 0.080(6) 0.061(4) 0.114(6) -0.017(4) -0.002(5) -0.032(4)
O201_5 0.052(4) 0.074(4) 0.070(4) 0.020(3) 0.007(3) 0.005(3)
C200_5 0.128(13) 0.089(8) 0.083(9) 0.032(6) 0.023(8) 0.010(8)
C201_5 0.086(9) 0.040(4) 0.090(8) 0.033(5) -0.010(5) -0.017(5)
C202_5 0.056(6) 0.044(5) 0.091(7) -0.012(4) -0.019(5) -0.002(4)
C203_5 0.052(6) 0.050(6) 0.071(6) 0.006(5) -0.007(5) 0.006(4)
O200_6 0.048(4) 0.082(5) 0.064(4) -0.030(4) -0.005(3) 0.027(4)
O201_6 0.092(7) 0.061(4) 0.104(6) -0.026(4) -0.064(5) 0.034(4)
C200_6 0.090(11) 0.098(10) 0.108(10) -0.067(9) -0.054(8) 0.050(8)
C201_6 0.052(7) 0.036(6) 0.058(6) -0.014(4) 0.000(4) 0.006(5)
C202_6 0.037(5) 0.047(5) 0.094(8) -0.005(5) -0.024(5) 0.018(4)
C203_6 0.089(9) 0.066(7) 0.079(7) -0.011(5) -0.004(6) 0.014(6)
O200_7 0.095(7) 0.090(7) 0.057(4) 0.005(4) -0.027(4) -0.031(6)
O201_7 0.043(4) 0.130(7) 0.067(4) -0.015(4) -0.024(3) 0.014(4)
C200_7 0.097(9) 0.070(8) 0.071(6) 0.032(6) 0.002(6) -0.011(6)
C201_7 0.065(6) 0.055(6) 0.083(6) -0.004(6) -0.018(5) -0.030(6)
C202_7 0.058(6) 0.207(14) 0.065(7) 0.023(8) 0.018(6) 0.054(8)
C203_7 0.113(11) 0.124(11) 0.087(9) 0.052(7) 0.049(8) 0.027(9)
O200_8 0.40(3) 0.098(6) 0.69(4) 0.061(13) -0.39(3) 0.012(14)
O201_8 0.094(7) 0.117(7) 0.171(9) -0.008(6) -0.054(7) 0.005(6)
C200_8 0.048(9) 0.092(8) 0.123(10) 0.031(6) -0.006(9) 0.017(8)
C201_8 0.127(13) 0.097(7) 0.102(9) 0.012(6) -0.010(8) 0.038(9)
C202_8 0.080(9) 0.111(10) 0.093(9) -0.002(7) 0.019(6) -0.012(8)
C203_8 0.037(7) 0.24(2) 0.103(10) -0.030(11) 0.001(6) 0.047(10)
O200_9 0.159(10) 0.095(7) 0.203(12) 0.093(7) 0.084(9) 0.025(6)
O201_9 0.046(3) 0.066(4) 0.069(4) 0.009(3) 0.002(3) -0.006(3)
C200_9 0.122(10) 0.078(8) 0.100(9) -0.030(6) 0.080(8) -0.015(7)
C201_9 0.090(7) 0.049(5) 0.093(8) -0.001(5) 0.025(6) -0.024(5)
C202_9 0.057(7) 0.117(10) 0.065(7) -0.002(6) 0.008(5) 0.048(7)
C203_9 0.044(6) 0.087(8) 0.094(8) -0.031(6) 0.019(6) 0.001(5)

loop_
_atom_type_symbol
_atom_type_description
_atom_type_scat_dispersion_real
_atom_type_scat_dispersion_imag
_atom_type_scat_source
C C 0.0033 0.0016 'International Tables Vol C Tables 4.2.6.8 and 6.1.1.4'
H H 0.0000 0.0000 'International Tables Vol C Tables 4.2.6.8 and 6.1.1.4'
N N 0.0061 0.0033 'International Tables Vol C Tables 4.2.6.8 and 6.1.1.4'
O O 0.0106 0.0060 'International Tables Vol C Tables 4.2.6.8 and 6.1.1.4'
P P 0.1023 0.0942 'International Tables Vol C Tables 4.2.6.8 and 6.1.1.4'
Cl Cl 0.1484 0.1585 'International Tables Vol C Tables 4.2.6.8 and 6.1.1.4'
Pt Pt -1.7033 8.3905 'International Tables Vol C Tables 4.2.6.8 and 6.1.1.4'

loop_
_geom_angle_atom_site_label_1
_geom_angle_atom_site_label_2
_geom_angle_atom_site_label_3
_geom_angle
_geom_angle_site_symmetry_1
_geom_angle_site_symmetry_3
_geom_angle_publ_flag
P2 Pt1 P1 98.04(7) . . ?
P2 Pt1 Cl2 90.64(8) . . ?
P1 Pt1 Cl2 171.32(8) . . ?
P2 Pt1 Cl1 177.21(8) . . ?
P1 Pt1 Cl1 84.43(7) . . ?
Cl2 Pt1 Cl1 86.89(7) . . ?
C13 P1 C1 104.4(3) . . ?
C13 P1 C7 101.0(4) . . ?
C1 P1 C7 109.8(4) . . ?
C13 P1 Pt1 122.2(3) . . ?
C1 P1 Pt1 109.4(3) . . ?
C7 P1 Pt1 109.4(3) . . ?
C29 P2 C41 108.8(3) . . ?
C29 P2 C35 100.9(4) . . ?
C41 P2 C35 104.1(3) . . ?
C29 P2 Pt1 116.3(3) . . ?
C41 P2 Pt1 110.0(3) . . ?
C35 P2 Pt1 115.6(3) . . ?
C2 C1 C6 119.4(7) . . ?
C2 C1 P1 120.3(6) . . ?
C6 C1 P1 120.3(5) . . ?
C3 C2 C1 120.1(8) . . ?
C4 C3 C2 121.0(8) . . ?
C3 C4 C5 119.3(8) . . ?
C6 C5 C4 120.1(9) . . ?
C5 C6 C1 120.0(8) . . ?
C8 C7 C12 116.9(8) . . ?
C8 C7 P1 122.0(7) . . ?
C12 C7 P1 120.8(7) . . ?
C9 C8 C7 125.7(9) . . ?
C8 C9 C10 117.9(9) . . ?
C11 C10 C9 120.8(9) . . ?
C10 C11 C12 118.8(10) . . ?
C7 C12 C11 119.8(10) . . ?
C18 C13 C14 116.6(6) . . ?
C18 C13 P1 122.9(6) . . ?
C14 C13 P1 120.4(5) . . ?
C15 C14 C13 120.1(6) . . ?
C16 C15 C14 122.5(8) . . ?
C15 C16 C17 118.5(7) . . ?
C18 C17 C16 118.9(6) . . ?
C18 C17 C19 117.9(7) . . ?
C16 C17 C19 122.7(6) . . ?
C17 C18 C13 123.1(7) . . ?
O1 C19 N1 123.3(6) . . ?
O1 C19 C17 119.1(6) . . ?
N1 C19 C17 117.6(7) . . ?
N1 C20 C21 110.1(6) . . ?
N1 C20 C24 110.5(6) . . ?
C21 C20 C24 115.0(6) . . ?
C20 C21 C23 114.3(7) . . ?
C20 C21 C22 111.5(6) . . ?
C23 C21 C22 110.8(7) . . ?
O2 C24 N2 123.7(7) . . ?
O2 C24 C20 121.8(7) . . ?
N2 C24 C20 114.4(7) . . ?
N2 C25 C26 109.7(7) . . ?
N2 C25 C27 110.8(7) . . ?
C26 C25 C27 107.7(6) . . ?
O3 C27 O4 124.8(8) . . ?
O3 C27 C25 126.4(8) . . ?
O4 C27 C25 108.8(7) . . ?
C19 N1 C20 121.1(7) . . ?
C24 N2 C25 121.3(7) . . ?
C27 O4 C28 118.3(7) . . ?
C30 C29 C34 118.8(8) . . ?
C30 C29 P2 122.4(7) . . ?
C34 C29 P2 118.7(6) . . ?
C29 C30 C31 120.6(8) . . ?
C30 C31 C32 120.8(8) . . ?
C33 C32 C31 121.2(9) . . ?
C32 C33 C34 118.3(8) . . ?
C29 C34 C33 120.3(8) . . ?
C40 C35 C36 118.7(8) . . ?
C40 C35 P2 121.5(7) . . ?
C36 C35 P2 119.6(6) . . ?
C37 C36 C35 121.5(9) . . ?
C36 C37 C38 119.3(10) . . ?
C39 C38 C37 120.3(10) . . ?
C40 C39 C38 117.4(10) . . ?
C35 C40 C39 122.6(9) . . ?
C46 C41 C42 118.4(6) . . ?
C46 C41 P2 124.6(6) . . ?
C42 C41 P2 117.0(5) . . ?
C43 C42 C41 118.9(7) . . ?
C44 C43 C42 123.6(8) . . ?
C43 C44 C45 119.0(6) . . ?
C46 C45 C44 118.6(6) . . ?
C46 C45 C47 116.1(7) . . ?
C44 C45 C47 125.0(6) . . ?
C41 C46 C45 121.5(7) . . ?
O5 C47 N3 122.1(7) . . ?
O5 C47 C45 121.2(6) . . ?
N3 C47 C45 116.6(7) . . ?
N3 C48 C52 108.2(6) . . ?
N3 C48 C49 109.9(6) . . ?
C52 C48 C49 114.2(6) . . ?
C50 C49 C51 111.0(7) . . ?
C50 C49 C48 109.0(7) . . ?
C51 C49 C48 112.9(6) . . ?
O6 C52 N4 122.2(7) . . ?
O6 C52 C48 123.9(7) . . ?
N4 C52 C48 113.9(7) . . ?
N4 C53 C54 109.3(7) . . ?
N4 C53 C55 111.2(6) . . ?
C54 C53 C55 111.1(6) . . ?
O7 C55 O8 123.6(8) . . ?
O7 C55 C53 125.5(7) . . ?
O8 C55 C53 110.7(7) . . ?
C47 N3 C48 121.4(7) . . ?
C52 N4 C53 120.5(6) . . ?
C55 O8 C56 115.4(7) . . ?
P4 Pt2 P3 97.73(7) . . ?
P4 Pt2 Cl4 90.53(8) . . ?
P3 Pt2 Cl4 171.74(7) . . ?
P4 Pt2 Cl3 177.11(7) . . ?
P3 Pt2 Cl3 84.76(7) . . ?
Cl4 Pt2 Cl3 86.98(7) . . ?
C63 P3 C57 109.1(3) . . ?
C63 P3 C69 101.1(4) . . ?
C57 P3 C69 103.3(3) . . ?
C63 P3 Pt2 110.4(3) . . ?
C57 P3 Pt2 110.0(3) . . ?
C69 P3 Pt2 122.0(3) . . ?
C97 P4 C85 106.9(3) . . ?
C97 P4 C91 104.9(3) . . ?
C85 P4 C91 101.4(4) . . ?
C97 P4 Pt2 109.7(2) . . ?
C85 P4 Pt2 117.6(3) . . ?
C91 P4 Pt2 115.2(3) . . ?
C58 C57 C62 118.5(7) . . ?
C58 C57 P3 120.5(6) . . ?
C62 C57 P3 120.9(5) . . ?
C57 C58 C59 121.6(8) . . ?
C60 C59 C58 119.1(7) . . ?
C61 C60 C59 121.2(7) . . ?
C60 C61 C62 119.6(9) . . ?
C57 C62 C61 120.1(8) . . ?
C64 C63 C68 122.5(8) . . ?
C64 C63 P3 121.9(6) . . ?
C68 C63 P3 115.6(6) . . ?
C65 C64 C63 118.9(8) . . ?
C64 C65 C66 121.9(9) . . ?
C67 C66 C65 119.9(9) . . ?
C66 C67 C68 120.0(9) . . ?
C63 C68 C67 116.7(8) . . ?
C70 C69 C74 119.1(6) . . ?
C70 C69 P3 122.1(6) . . ?
C74 C69 P3 118.7(7) . . ?
C71 C70 C69 121.7(7) . . ?
C70 C71 C72 119.6(7) . . ?
C73 C72 C71 120.0(6) . . ?
C72 C73 C74 120.0(6) . . ?
C72 C73 C75 122.1(6) . . ?
C74 C73 C75 117.8(6) . . ?
C73 C74 C69 119.3(7) . . ?
O9 C75 N5 121.6(6) . . ?
O9 C75 C73 118.8(6) . . ?
N5 C75 C73 119.3(6) . . ?
N5 C76 C80 110.6(6) . . ?
N5 C76 C77 110.3(6) . . ?
C80 C76 C77 112.8(6) . . ?
C79 C77 C78 109.1(7) . . ?
C79 C77 C76 113.6(7) . . ?
C78 C77 C76 108.8(6) . . ?
O10 C80 N6 119.7(7) . . ?
O10 C80 C76 122.6(7) . . ?
N6 C80 C76 117.7(7) . . ?
N6 C81 C82 109.5(7) . . ?
N6 C81 C83 108.7(7) . . ?
C82 C81 C83 110.8(6) . . ?
O11 C83 O12 124.9(7) . . ?
O11 C83 C81 127.2(7) . . ?
O12 C83 C81 107.7(7) . . ?
C75 N5 C76 122.1(6) . . ?
C80 N6 C81 124.0(7) . . ?
C83 O12 C84 112.0(6) . . ?
C86 C85 C90 119.6(8) . . ?
C86 C85 P4 120.7(6) . . ?
C90 C85 P4 119.7(6) . . ?
C85 C86 C87 119.8(8) . . ?
C88 C87 C86 119.6(9) . . ?
C87 C88 C89 120.4(9) . . ?
C90 C89 C88 120.8(8) . . ?
C89 C90 C85 119.6(7) . . ?
C96 C91 C92 121.0(8) . . ?
C96 C91 P4 122.0(7) . . ?
C92 C91 P4 117.0(6) . . ?
C91 C92 C93 119.4(8) . . ?
C94 C93 C92 120.9(10) . . ?
C93 C94 C95 119.7(11) . . ?
C94 C95 C96 120.0(9) . . ?
C91 C96 C95 118.9(9) . . ?
C102 C97 C98 118.3(6) . . ?
C102 C97 P4 124.2(6) . . ?
C98 C97 P4 117.5(5) . . ?
C99 C98 C97 120.8(6) . . ?
C98 C99 C100 120.0(7) . . ?
C101 C100 C99 120.2(6) . . ?
C102 C101 C100 119.2(6) . . ?
C102 C101 C103 116.9(7) . . ?
C100 C101 C103 123.9(6) . . ?
C101 C102 C97 121.3(7) . . ?
O13 C103 N7 121.0(7) . . ?
O13 C103 C101 120.9(6) . . ?
N7 C103 C101 118.0(7) . . ?
N7 C104 C108 110.2(6) . . ?
N7 C104 C105 107.6(7) . . ?
C108 C104 C105 112.2(6) . . ?
C107 C105 C106 111.5(7) . . ?
C107 C105 C104 113.8(8) . . ?
C106 C105 C104 107.8(7) . . ?
O14 C108 N8 120.9(7) . . ?
O14 C108 C104 122.8(7) . . ?
N8 C108 C104 116.4(7) . . ?
N8 C109 C110 109.5(7) . . ?
N8 C109 C111 110.6(7) . . ?
C110 C109 C111 108.5(7) . . ?
O15 C111 O16 126.1(8) . . ?
O15 C111 C109 125.4(8) . . ?
O16 C111 C109 108.4(7) . . ?
C103 N7 C104 118.6(6) . . ?
C108 N8 C109 122.5(7) . . ?
C111 O16 C112 116.7(7) . . ?
C201_1 O201_1 C202_1 117.4(6) . . ?
O200_1 C201_1 O201_1 120.3(7) . . ?
O200_1 C201_1 C200_1 122.9(7) . . ?
O201_1 C201_1 C200_1 116.6(6) . . ?
O201_1 C202_1 C203_1 113.2(9) . . ?
C201_2 O201_2 C202_2 119.0(7) . . ?
O200_2 C201_2 O201_2 122.1(7) . . ?
O200_2 C201_2 C200_2 124.4(8) . . ?
O201_2 C201_2 C200_2 113.5(7) . . ?
O201_2 C202_2 C203_2 108.7(9) . . ?
C201_3 O201_3 C202_3 118.0(7) . . ?
O200_3 C201_3 O201_3 121.9(7) . . ?
O200_3 C201_3 C200_3 127.3(7) . . ?
O201_3 C201_3 C200_3 109.8(6) . . ?
O201_3 C202_3 C203_3 113.9(9) . . ?
C201_4 O201_4 C202_4 117.1(5) . . ?
O200_4 C201_4 O201_4 120.2(6) . . ?
O200_4 C201_4 C200_4 127.6(6) . . ?
O201_4 C201_4 C200_4 112.2(5) . . ?
O201_4 C202_4 C203_4 105.9(5) . . ?
C201_5 O201_5 C202_5 118.1(7) . . ?
O200_5 C201_5 O201_5 119.4(8) . . ?
O200_5 C201_5 C200_5 126.3(9) . . ?
O201_5 C201_5 C200_5 114.3(7) . . ?
O201_5 C202_5 C203_5 111.1(7) . . ?
C201_6 O201_6 C202_6 115.0(7) . . ?
O200_6 C201_6 O201_6 119.6(8) . . ?
O200_6 C201_6 C200_6 125.7(8) . . ?
O201_6 C201_6 C200_6 113.1(7) . . ?
O201_6 C202_6 C203_6 105.2(8) . . ?
C201_7 O201_7 C202_7 109.6(8) . . ?
O200_7 C201_7 O201_7 123.4(8) . . ?
O200_7 C201_7 C200_7 131.7(9) . . ?
O201_7 C201_7 C200_7 104.8(7) . . ?
O201_7 C202_7 C203_7 107.5(9) . . ?
C201_8 O201_8 C202_8 118.1(9) . . ?
O200_8 C201_8 O201_8 110.5(13) . . ?
O200_8 C201_8 C200_8 133.3(15) . . ?
O201_8 C201_8 C200_8 114.5(9) . . ?
O201_8 C202_8 C203_8 102.5(10) . . ?
C201_9 O201_9 C202_9 119.3(7) . . ?
O200_9 C201_9 O201_9 120.0(8) . . ?
O200_9 C201_9 C200_9 126.1(9) . . ?
O201_9 C201_9 C200_9 113.9(8) . . ?
O201_9 C202_9 C203_9 108.0(7) . . ?

loop_
_geom_bond_atom_site_label_1
_geom_bond_atom_site_label_2
_geom_bond_distance
_geom_bond_site_symmetry_2
_geom_bond_publ_flag
Pt1 P2 2.248(2) . ?
Pt1 P1 2.266(2) . ?
Pt1 Cl2 2.325(2) . ?
Pt1 Cl1 2.3622(19) . ?
P1 C13 1.823(7) . ?
P1 C1 1.828(7) . ?
P1 C7 1.829(8) . ?
P2 C29 1.809(9) . ?
P2 C41 1.822(7) . ?
P2 C35 1.826(9) . ?
C1 C2 1.406(10) . ?
C1 C6 1.417(12) . ?
C2 C3 1.380(11) . ?
C3 C4 1.358(13) . ?
C4 C5 1.454(14) . ?
C5 C6 1.349(12) . ?
C7 C8 1.364(12) . ?
C7 C12 1.394(13) . ?
C8 C9 1.333(12) . ?
C9 C10 1.393(13) . ?
C10 C11 1.375(14) . ?
C11 C12 1.428(14) . ?
C13 C18 1.386(9) . ?
C13 C14 1.413(10) . ?
C14 C15 1.394(10) . ?
C15 C16 1.350(10) . ?
C16 C17 1.421(10) . ?
C17 C18 1.386(10) . ?
C17 C19 1.505(9) . ?
C19 O1 1.270(10) . ?
C19 N1 1.322(9) . ?
C20 N1 1.466(9) . ?
C20 C21 1.517(11) . ?
C20 C24 1.527(11) . ?
C21 C23 1.548(10) . ?
C21 C22 1.552(12) . ?
C24 O2 1.231(10) . ?
C24 N2 1.336(10) . ?
C25 N2 1.433(10) . ?
C25 C26 1.518(11) . ?
C25 C27 1.562(12) . ?
C27 O3 1.156(10) . ?
C27 O4 1.372(10) . ?
C28 O4 1.412(10) . ?
C29 C30 1.381(12) . ?
C29 C34 1.422(12) . ?
C30 C31 1.382(13) . ?
C31 C32 1.399(14) . ?
C32 C33 1.363(12) . ?
C33 C34 1.439(11) . ?
C35 C40 1.348(12) . ?
C35 C36 1.376(11) . ?
C36 C37 1.333(14) . ?
C37 C38 1.397(15) . ?
C38 C39 1.381(15) . ?
C39 C40 1.370(14) . ?
C41 C46 1.379(10) . ?
C41 C42 1.425(10) . ?
C42 C43 1.372(9) . ?
C43 C44 1.339(10) . ?
C44 C45 1.422(11) . ?
C45 C46 1.404(9) . ?
C45 C47 1.508(10) . ?
C47 O5 1.226(9) . ?
C47 N3 1.341(8) . ?
C48 N3 1.437(9) . ?
C48 C52 1.545(10) . ?
C48 C49 1.543(9) . ?
C49 C50 1.524(12) . ?
C49 C51 1.527(10) . ?
C52 O6 1.222(9) . ?
C52 N4 1.373(10) . ?
C53 N4 1.466(11) . ?
C53 C54 1.506(11) . ?
C53 C55 1.508(10) . ?
C55 O7 1.247(10) . ?
C55 O8 1.296(10) . ?
C56 O8 1.482(12) . ?
Pt2 P4 2.244(2) . ?
Pt2 P3 2.267(2) . ?
Pt2 Cl4 2.343(2) . ?
Pt2 Cl3 2.3671(18) . ?
P3 C63 1.836(9) . ?
P3 C57 1.836(7) . ?
P3 C69 1.848(7) . ?
P4 C97 1.814(6) . ?
P4 C85 1.831(9) . ?
P4 C91 1.831(9) . ?
C57 C58 1.367(10) . ?
C57 C62 1.399(11) . ?
C58 C59 1.407(10) . ?
C59 C60 1.380(13) . ?
C60 C61 1.351(14) . ?
C61 C62 1.424(12) . ?
C63 C64 1.384(12) . ?
C63 C68 1.401(12) . ?
C64 C65 1.365(13) . ?
C65 C66 1.399(12) . ?
C66 C67 1.371(13) . ?
C67 C68 1.457(12) . ?
C69 C70 1.404(12) . ?
C69 C74 1.411(10) . ?
C70 C71 1.339(10) . ?
C71 C72 1.419(9) . ?
C72 C73 1.386(10) . ?
C73 C74 1.394(9) . ?
C73 C75 1.504(9) . ?
C75 O9 1.238(9) . ?
C75 N5 1.315(9) . ?
C76 N5 1.437(9) . ?
C76 C80 1.531(11) . ?
C76 C77 1.560(10) . ?
C77 C79 1.511(11) . ?
C77 C78 1.523(12) . ?
C80 O10 1.253(10) . ?
C80 N6 1.333(10) . ?
C81 N6 1.456(10) . ?
C81 C82 1.517(12) . ?
C81 C83 1.532(11) . ?
C83 O11 1.200(10) . ?
C83 O12 1.338(9) . ?
C84 O12 1.469(9) . ?
C85 C86 1.389(11) . ?
C85 C90 1.389(11) . ?
C86 C87 1.392(13) . ?
C87 C88 1.367(14) . ?
C88 C89 1.374(12) . ?
C89 C90 1.368(11) . ?
C91 C96 1.371(12) . ?
C91 C92 1.404(12) . ?
C92 C93 1.434(13) . ?
C93 C94 1.355(14) . ?
C94 C95 1.419(15) . ?
C95 C96 1.445(14) . ?
C97 C102 1.399(9) . ?
C97 C98 1.418(11) . ?
C98 C99 1.380(9) . ?
C99 C100 1.400(9) . ?
C100 C101 1.403(10) . ?
C101 C102 1.395(9) . ?
C101 C103 1.478(10) . ?
C103 O13 1.261(10) . ?
C103 N7 1.351(9) . ?
C104 N7 1.462(10) . ?
C104 C108 1.524(11) . ?
C104 C105 1.578(10) . ?
C105 C107 1.468(12) . ?
C105 C106 1.558(12) . ?
C108 O14 1.244(9) . ?
C108 N8 1.308(11) . ?
C109 N8 1.438(13) . ?
C109 C110 1.541(12) . ?
C109 C111 1.548(11) . ?
C111 O15 1.159(10) . ?
C111 O16 1.351(10) . ?
C112 O16 1.420(11) . ?
O200_1 C201_1 1.207(4) . ?
O201_1 C201_1 1.343(5) . ?
O201_1 C202_1 1.455(5) . ?
C200_1 C201_1 1.502(5) . ?
C202_1 C203_1 1.510(5) . ?
O200_2 C201_2 1.200(5) . ?
O201_2 C201_2 1.341(5) . ?
O201_2 C202_2 1.464(5) . ?
C200_2 C201_2 1.506(5) . ?
C202_2 C203_2 1.503(5) . ?
O200_3 C201_3 1.185(4) . ?
O201_3 C201_3 1.334(5) . ?
O201_3 C202_3 1.455(5) . ?
C200_3 C201_3 1.499(5) . ?
C202_3 C203_3 1.498(5) . ?
O200_4 C201_4 1.210(5) . ?
O201_4 C201_4 1.341(4) . ?
O201_4 C202_4 1.453(4) . ?
C200_4 C201_4 1.500(5) . ?
C202_4 C203_4 1.508(5) . ?
O200_5 C201_5 1.209(5) . ?
O201_5 C201_5 1.340(5) . ?
O201_5 C202_5 1.461(5) . ?
C200_5 C201_5 1.517(5) . ?
C202_5 C203_5 1.524(5) . ?
O200_6 C201_6 1.178(5) . ?
O201_6 C201_6 1.328(5) . ?
O201_6 C202_6 1.452(5) . ?
C200_6 C201_6 1.492(5) . ?
C202_6 C203_6 1.501(5) . ?
O200_7 C201_7 1.193(5) . ?
O201_7 C201_7 1.328(5) . ?
O201_7 C202_7 1.464(5) . ?
C200_7 C201_7 1.501(5) . ?
C202_7 C203_7 1.504(5) . ?
O200_8 C201_8 1.200(5) . ?
O201_8 C201_8 1.357(5) . ?
O201_8 C202_8 1.463(5) . ?
C200_8 C201_8 1.499(5) . ?
C202_8 C203_8 1.535(5) . ?
O200_9 C201_9 1.197(5) . ?
O201_9 C201_9 1.332(5) . ?
O201_9 C202_9 1.444(5) . ?
C200_9 C201_9 1.499(5) . ?
C202_9 C203_9 1.515(5) . ?

loop_
_geom_hbond_atom_site_label_D
_geom_hbond_atom_site_label_H
_geom_hbond_atom_site_label_A
_geom_hbond_distance_DH
_geom_hbond_distance_HA
_geom_hbond_distance_DA
_geom_hbond_angle_DHA
_geom_hbond_site_symmetry_A
N4 H4N O9 0.88 2.00 2.849(8) 162.3 1_455
N8 H8A O1 0.86 2.00 2.847(10) 168.3 .
N2 H2N O13 0.87 2.03 2.880(9) 164.8 .
N5 H5A O14 0.86 2.12 2.936(9) 159.1 .
N7 H7N O10 0.79 2.13 2.903(9) 166.6 .
N3 H3A O2 0.86 2.09 2.914(9) 159.2 .
N1 H1N O6 0.98 1.96 2.910(9) 162.4 .
N6 H6A O5 0.86 2.03 2.890(9) 177.0 1_655
